data_7204532
loop_
_publ_author_name
'Bulman Page, Philip C.'
'Allin, Steven M.'
'Maddocks, Suzanne J.'
'Elsegood, Mark R. J.'

_publ_section_title
;
 New ligands for asymmetric diethylzinc additions to aromatic
 aldehydes, demonstrating substrate-dependent nonlinear effects
;
_journal_issue 24
_journal_name_full 'Journal of the Chemical Society, Perkin Transactions 1'
_journal_page_first 2827
_journal_paper_doi 10.1039/b208810j
_journal_year 2002
_chemical_formula_sum 'C28 H25 N O'
_chemical_formula_weight 391.49
_space_group_IT_number 4
_symmetry_cell_setting monoclinic
_symmetry_space_group_name_Hall 'P 2yb'
_symmetry_space_group_name_H-M 'P 1 21 1'
_atom_sites_solution_hydrogens geom
_atom_sites_solution_primary direct
_atom_sites_solution_secondary difmap
_audit_creation_method SHELXL-97
_cell_angle_alpha 90.00
_cell_angle_beta 106.221(2)
_cell_angle_gamma 90.00
_cell_formula_units_Z 2
_cell_length_a 5.7982(9)
_cell_length_b 21.474(3)
_cell_length_c 8.7813(13)
_cell_measurement_reflns_used 3694
_cell_measurement_temperature 150(2)
_cell_measurement_theta_max 28.67
_cell_measurement_theta_min 2.42
_cell_volume 1049.8(3)
_computing_cell_refinement 'Bruker SAINT'
_computing_data_collection 'Bruker SMART'
_computing_data_reduction 'Bruker SAINT'
_computing_molecular_graphics 'Bruker SHELXTL'
_computing_publication_material 'Bruker SHELXTL and local programs'
_computing_structure_refinement 'Bruker SHELXTL'
_computing_structure_solution 'Bruker SHELXTL'
_diffrn_ambient_temperature 150(2)
_diffrn_measured_fraction_theta_full 0.998
_diffrn_measured_fraction_theta_max 0.912
_diffrn_measurement_device_type 'Bruker SMART 1000 CCD diffractometer'
_diffrn_measurement_method '\w rotation with narrow frames'
_diffrn_radiation_monochromator graphite
_diffrn_radiation_source 'sealed tube'
_diffrn_radiation_type MoK\a
_diffrn_radiation_wavelength 0.71073
_diffrn_reflns_av_R_equivalents 0.0342
_diffrn_reflns_av_sigmaI/netI 0.0595
_diffrn_reflns_limit_h_max 7
_diffrn_reflns_limit_h_min -7
_diffrn_reflns_limit_k_max 27
_diffrn_reflns_limit_k_min -27
_diffrn_reflns_limit_l_max 11
_diffrn_reflns_limit_l_min -11
_diffrn_reflns_number 7934
_diffrn_reflns_theta_full 26.00
_diffrn_reflns_theta_max 28.67
_diffrn_reflns_theta_min 1.90
_diffrn_standards_decay_% 0
_diffrn_standards_number 0
_exptl_absorpt_coefficient_mu 0.074
_exptl_absorpt_correction_T_max 0.998
_exptl_absorpt_correction_T_min 0.970
_exptl_absorpt_correction_type multi-scan
_exptl_absorpt_process_details 'SADABS, Sheldrick, G.M.'
_exptl_crystal_colour colourless
_exptl_crystal_density_diffrn 1.238
_exptl_crystal_density_method 'not measured'
_exptl_crystal_description plate
_exptl_crystal_F_000 416
_exptl_crystal_size_max 0.41
_exptl_crystal_size_mid 0.32
_exptl_crystal_size_min 0.03
_refine_diff_density_max 0.292
_refine_diff_density_min -0.255
_refine_diff_density_rms 0.052
_refine_ls_abs_structure_details 'Flack H D (1983), Acta Cryst. A39, 876-881'
_refine_ls_abs_structure_Flack 0(2)
_refine_ls_extinction_coef 0.014(4)
_refine_ls_extinction_expression Fc^*^=kFc[1+0.001xFc^2^\l^3^/sin(2\q)]^-1/4^
_refine_ls_extinction_method SHELXL
_refine_ls_goodness_of_fit_ref 1.057
_refine_ls_hydrogen_treatment constr
_refine_ls_matrix_type full
_refine_ls_number_parameters 284
_refine_ls_number_reflns 4416
_refine_ls_number_restraints 1
_refine_ls_restrained_S_all 1.057
_refine_ls_R_factor_all 0.0592
_refine_ls_R_factor_gt 0.0490
_refine_ls_shift/su_max 0.000
_refine_ls_shift/su_mean 0.000
_refine_ls_structure_factor_coef Fsqd
_refine_ls_weighting_details 'calc w=1/[\s^2^(Fo^2^)+(0.0666P)^2^+0.0357P] where P=(Fo^2^+2Fc^2^)/3'
_refine_ls_weighting_scheme calc
_refine_ls_wR_factor_gt 0.1217
_refine_ls_wR_factor_ref 0.1273
_reflns_number_gt 3726
_reflns_number_total 4416
_reflns_threshold_expression I>2\s(I)
_cod_data_source_file b208810j.txt
_cod_data_source_block 3c
_cod_original_sg_symbol_H-M P2(1)
_cod_database_code 7204532

loop_
_symmetry_equiv_pos_as_xyz
'x, y, z'
'-x, y+1/2, -z'

loop_
_atom_site_label
_atom_site_type_symbol
_atom_site_fract_x
_atom_site_fract_y
_atom_site_fract_z
_atom_site_U_iso_or_equiv
_atom_site_adp_type
_atom_site_occupancy
_atom_site_symmetry_multiplicity
_atom_site_calc_flag
_atom_site_refinement_flags
_atom_site_disorder_assembly
_atom_site_disorder_group
N1 N 0.6523(3) 0.41598(9) 0.0771(2) 0.0257(5) Uani 0.693(4) 1 d P A 1
C1 C 0.6668(6) 0.38003(12) 0.2237(3) 0.0430(6) Uani 1 1 d . . .
H1A H 0.8277 0.3732 0.2984 0.052 Uiso 1 1 calc R A 1
H1B H 0.5350 0.3851 0.2741 0.052 Uiso 1 1 calc R A 1
C2 C 0.6109(4) 0.34825(10) 0.0677(2) 0.0254(5) Uani 0.693(4) 1 d P A 1
H2 H 0.4413 0.3341 0.0218 0.031 Uiso 0.693(4) 1 calc PR A 1
C2X C 0.6523(3) 0.41598(9) 0.0771(2) 0.0257(5) Uani 0.31 1 d P A 2
H2X H 0.8065 0.4315 0.0611 0.031 Uiso 0.307(4) 1 calc PR A 2
N1X N 0.6109(4) 0.34825(10) 0.0677(2) 0.0254(5) Uani 0.31 1 d P A 2
C3 C 0.8029(3) 0.30974(10) 0.0280(2) 0.0228(4) Uani 1 1 d . . .
H3 H 0.9585 0.3327 0.0662 0.027 Uiso 0.307(4) 1 calc PR A 2
O1 O 1.0173(4) 0.34507(11) 0.0795(3) 0.0277(6) Uani 0.693(4) 1 d P A 1
H1 H 0.9863 0.3829 0.0598 0.042 Uiso 0.693(4) 1 calc PR A 1
C4 C 0.7553(4) 0.29853(9) -0.1506(2) 0.0223(4) Uani 1 1 d . A .
C5 C 0.5435(4) 0.31503(11) -0.2626(3) 0.0292(5) Uani 1 1 d . . .
H5 H 0.4184 0.3345 -0.2296 0.035 Uiso 1 1 calc R A .
C6 C 0.5130(5) 0.30316(12) -0.4229(3) 0.0352(5) Uani 1 1 d . A .
H6 H 0.3674 0.3149 -0.4983 0.042 Uiso 1 1 calc R . .
C7 C 0.6904(4) 0.27483(12) -0.4729(3) 0.0346(5) Uani 1 1 d . . .
H7 H 0.6679 0.2668 -0.5825 0.042 Uiso 1 1 calc R A .
C8 C 0.9037(4) 0.25793(12) -0.3623(3) 0.0336(5) Uani 1 1 d . A .
H8 H 1.0278 0.2382 -0.3959 0.040 Uiso 1 1 calc R . .
C9 C 0.9345(4) 0.27002(11) -0.2028(3) 0.0294(5) Uani 1 1 d . . .
H9 H 1.0809 0.2586 -0.1278 0.035 Uiso 1 1 calc R A .
C10 C 0.8278(4) 0.24817(10) 0.1169(2) 0.0240(4) Uani 1 1 d . A .
C11 C 1.0465(4) 0.22906(12) 0.2170(3) 0.0321(5) Uani 1 1 d . . .
H11 H 1.1847 0.2546 0.2311 0.038 Uiso 1 1 calc R A .
C12 C 1.0633(5) 0.17219(13) 0.2973(3) 0.0398(6) Uani 1 1 d . A .
H12 H 1.2141 0.1588 0.3637 0.048 Uiso 1 1 calc R . .
C13 C 0.8632(5) 0.13553(13) 0.2808(3) 0.0401(6) Uani 1 1 d . . .
H13 H 0.8751 0.0974 0.3372 0.048 Uiso 1 1 calc R A .
C14 C 0.6454(5) 0.15438(11) 0.1822(3) 0.0353(6) Uani 1 1 d . A .
H14 H 0.5070 0.1291 0.1704 0.042 Uiso 1 1 calc R . .
C15 C 0.6274(4) 0.21029(11) 0.0998(3) 0.0287(5) Uani 1 1 d . . .
H15 H 0.4769 0.2227 0.0312 0.034 Uiso 1 1 calc R A .
C16 C 0.4370(4) 0.45582(10) 0.0189(2) 0.0227(4) Uani 1 1 d . . .
H16 H 0.2962 0.4330 0.0363 0.027 Uiso 0.693(4) 1 calc PR A 1
O1X O 0.2584(9) 0.4217(3) 0.0482(6) 0.0301(14) Uani 0.307(4) 1 d P A 2
H1X H 0.2808 0.3838 0.0329 0.045 Uiso 0.307(4) 1 calc PR A 2
C17 C 0.3893(4) 0.46682(10) -0.1583(2) 0.0230(4) Uani 1 1 d . A .
C18 C 0.1718(4) 0.44952(11) -0.2628(3) 0.0311(5) Uani 1 1 d . . .
H18 H 0.0510 0.4309 -0.2237 0.037 Uiso 1 1 calc R A .
C19 C 0.1301(5) 0.45950(14) -0.4264(3) 0.0434(7) Uani 1 1 d . A .
H19 H -0.0196 0.4479 -0.4976 0.052 Uiso 1 1 calc R . .
C20 C 0.3037(5) 0.48575(15) -0.4838(3) 0.0466(7) Uani 1 1 d . . .
H20 H 0.2755 0.4917 -0.5947 0.056 Uiso 1 1 calc R A .
C21 C 0.5207(5) 0.50371(13) -0.3804(3) 0.0417(6) Uani 1 1 d . A .
H21 H 0.6405 0.5224 -0.4203 0.050 Uiso 1 1 calc R . .
C22 C 0.5632(4) 0.49433(11) -0.2179(3) 0.0303(5) Uani 1 1 d . . .
H22 H 0.7121 0.5068 -0.1472 0.036 Uiso 1 1 calc R A .
C23 C 0.4644(4) 0.51675(10) 0.1105(2) 0.0233(4) Uani 1 1 d . A .
C24 C 0.2618(4) 0.55302(11) 0.0987(3) 0.0307(5) Uani 1 1 d . . .
H24 H 0.1106 0.5392 0.0338 0.037 Uiso 1 1 calc R A .
C25 C 0.2752(5) 0.60862(11) 0.1791(3) 0.0359(6) Uani 1 1 d . A .
H25 H 0.1341 0.6326 0.1697 0.043 Uiso 1 1 calc R . .
C26 C 0.4945(5) 0.62955(11) 0.2735(3) 0.0352(5) Uani 1 1 d . . .
H26 H 0.5048 0.6680 0.3285 0.042 Uiso 1 1 calc R A .
C27 C 0.6978(5) 0.59425(12) 0.2871(3) 0.0352(6) Uani 1 1 d . A .
H27 H 0.8483 0.6084 0.3523 0.042 Uiso 1 1 calc R . .
C28 C 0.6843(4) 0.53779(11) 0.2056(3) 0.0285(5) Uani 1 1 d . . .
H28 H 0.8254 0.5138 0.2152 0.034 Uiso 1 1 calc R A .

loop_
_atom_site_aniso_label
_atom_site_aniso_U_11
_atom_site_aniso_U_22
_atom_site_aniso_U_33
_atom_site_aniso_U_23
_atom_site_aniso_U_13
_atom_site_aniso_U_12
N1 0.0316(10) 0.0248(10) 0.0171(9) -0.0009(7) 0.0011(7) -0.0005(8)
C1 0.0805(19) 0.0306(11) 0.0165(10) -0.0002(9) 0.0111(12) 0.0035(12)
C2 0.0349(11) 0.0261(10) 0.0160(9) -0.0018(8) 0.0083(8) -0.0040(9)
C2X 0.0316(10) 0.0248(10) 0.0171(9) -0.0009(7) 0.0011(7) -0.0005(8)
N1X 0.0349(11) 0.0261(10) 0.0160(9) -0.0018(8) 0.0083(8) -0.0040(9)
C3 0.0235(10) 0.0277(11) 0.0169(10) -0.0006(8) 0.0051(8) -0.0026(9)
O1 0.0221(11) 0.0333(13) 0.0258(12) -0.0070(10) 0.0034(9) -0.0013(10)
C4 0.0295(10) 0.0214(10) 0.0166(9) 0.0019(8) 0.0075(8) -0.0024(8)
C5 0.0326(11) 0.0306(12) 0.0247(11) -0.0011(9) 0.0087(9) 0.0053(9)
C6 0.0447(13) 0.0345(12) 0.0206(11) -0.0009(10) -0.0008(9) 0.0044(11)
C7 0.0529(15) 0.0330(12) 0.0194(11) 0.0003(9) 0.0126(11) -0.0029(11)
C8 0.0381(12) 0.0396(13) 0.0277(12) -0.0038(10) 0.0169(10) 0.0005(10)
C9 0.0277(11) 0.0365(13) 0.0250(11) 0.0020(9) 0.0087(9) -0.0011(10)
C10 0.0283(11) 0.0295(11) 0.0143(9) -0.0030(8) 0.0064(8) 0.0038(9)
C11 0.0290(11) 0.0427(14) 0.0220(11) 0.0010(10) 0.0030(9) 0.0062(10)
C12 0.0468(15) 0.0466(15) 0.0230(12) 0.0066(11) 0.0046(11) 0.0161(13)
C13 0.0629(16) 0.0325(12) 0.0261(12) 0.0086(10) 0.0145(11) 0.0134(12)
C14 0.0474(14) 0.0285(12) 0.0320(13) 0.0008(10) 0.0146(11) -0.0004(11)
C15 0.0313(12) 0.0296(12) 0.0229(11) 0.0008(9) 0.0038(9) 0.0036(9)
C16 0.0239(10) 0.0250(10) 0.0181(10) 0.0005(8) 0.0041(8) -0.0018(8)
O1X 0.026(3) 0.034(3) 0.032(3) -0.001(2) 0.011(2) -0.007(2)
C17 0.0251(10) 0.0242(11) 0.0184(10) -0.0030(8) 0.0039(8) 0.0047(8)
C18 0.0297(11) 0.0314(12) 0.0272(11) -0.0055(9) -0.0001(9) 0.0020(9)
C19 0.0421(14) 0.0522(16) 0.0237(12) -0.0113(11) -0.0110(10) 0.0136(12)
C20 0.0637(18) 0.0583(17) 0.0148(11) 0.0006(11) 0.0057(12) 0.0207(15)
C21 0.0506(15) 0.0534(16) 0.0253(12) 0.0084(11) 0.0173(11) 0.0127(12)
C22 0.0319(11) 0.0370(13) 0.0211(11) 0.0021(9) 0.0058(9) 0.0017(10)
C23 0.0298(11) 0.0249(10) 0.0163(9) 0.0020(8) 0.0085(8) -0.0012(9)
C24 0.0302(12) 0.0319(13) 0.0306(12) 0.0008(10) 0.0095(10) 0.0026(10)
C25 0.0416(14) 0.0324(13) 0.0361(14) -0.0007(10) 0.0147(11) 0.0091(11)
C26 0.0573(15) 0.0253(12) 0.0278(12) -0.0053(10) 0.0197(11) 0.0000(11)
C27 0.0399(13) 0.0380(13) 0.0242(12) -0.0083(10) 0.0031(10) -0.0062(11)
C28 0.0344(12) 0.0296(11) 0.0201(10) -0.0025(9) 0.0054(9) 0.0030(9)

loop_
_atom_type_symbol
_atom_type_description
_atom_type_scat_dispersion_real
_atom_type_scat_dispersion_imag
_atom_type_scat_source
C C 0.0033 0.0016 'International Tables Vol C Tables 4.2.6.8 and 6.1.1.4'
H H 0.0000 0.0000 'International Tables Vol C Tables 4.2.6.8 and 6.1.1.4'
N N 0.0061 0.0033 'International Tables Vol C Tables 4.2.6.8 and 6.1.1.4'
O O 0.0106 0.0060 'International Tables Vol C Tables 4.2.6.8 and 6.1.1.4'

loop_
_geom_angle_atom_site_label_1
_geom_angle_atom_site_label_2
_geom_angle_atom_site_label_3
_geom_angle
_geom_angle_site_symmetry_1
_geom_angle_site_symmetry_3
_geom_angle_publ_flag
C2 N1 C16 116.25(17) . . ?
C2 N1 C1 60.22(14) . . ?
C16 N1 C1 115.99(19) . . ?
C2 C1 N1 59.54(14) . . ?
N1 C2 C1 60.24(15) . . ?
N1 C2 C3 115.86(17) . . ?
C1 C2 C3 118.83(19) . . ?
O1 C3 C2 105.77(18) . . ?
O1 C3 C10 110.61(18) . . ?
C2 C3 C10 109.22(16) . . ?
O1 C3 C4 107.55(17) . . ?
C2 C3 C4 112.95(17) . . ?
C10 C3 C4 110.64(17) . . ?
C5 C4 C9 118.3(2) . . ?
C5 C4 C3 123.73(18) . . ?
C9 C4 C3 117.95(18) . . ?
C4 C5 C6 120.4(2) . . ?
C7 C6 C5 120.8(2) . . ?
C6 C7 C8 119.5(2) . . ?
C9 C8 C7 119.7(2) . . ?
C8 C9 C4 121.2(2) . . ?
C11 C10 C15 118.9(2) . . ?
C11 C10 C3 121.40(19) . . ?
C15 C10 C3 119.72(19) . . ?
C10 C11 C12 120.0(2) . . ?
C13 C12 C11 120.5(2) . . ?
C12 C13 C14 119.7(2) . . ?
C13 C14 C15 120.2(2) . . ?
C14 C15 C10 120.6(2) . . ?
O1X C16 N1 103.8(3) . . ?
O1X C16 C17 110.5(3) . . ?
N1 C16 C17 109.74(16) . . ?
O1X C16 C23 109.8(3) . . ?
N1 C16 C23 111.13(16) . . ?
C17 C16 C23 111.72(17) . . ?
C18 C17 C22 119.1(2) . . ?
C18 C17 C16 120.46(19) . . ?
C22 C17 C16 120.46(18) . . ?
C17 C18 C19 120.0(2) . . ?
C20 C19 C18 120.4(2) . . ?
C19 C20 C21 120.0(2) . . ?
C20 C21 C22 120.0(2) . . ?
C17 C22 C21 120.5(2) . . ?
C24 C23 C28 118.5(2) . . ?
C24 C23 C16 118.78(19) . . ?
C28 C23 C16 122.70(19) . . ?
C25 C24 C23 121.5(2) . . ?
C24 C25 C26 119.9(2) . . ?
C27 C26 C25 119.6(2) . . ?
C26 C27 C28 120.5(2) . . ?
C23 C28 C27 120.0(2) . . ?

loop_
_geom_bond_atom_site_label_1
_geom_bond_atom_site_label_2
_geom_bond_distance
_geom_bond_site_symmetry_2
_geom_bond_publ_flag
N1 C2 1.473(3) . ?
N1 C16 1.482(3) . ?
N1 C1 1.483(3) . ?
C1 C2 1.483(3) . ?
C2 C3 1.504(3) . ?
C3 O1 1.418(3) . ?
C3 C10 1.522(3) . ?
C3 C4 1.534(3) . ?
C4 C5 1.387(3) . ?
C4 C9 1.390(3) . ?
C5 C6 1.392(3) . ?
C6 C7 1.369(4) . ?
C7 C8 1.391(3) . ?
C8 C9 1.386(3) . ?
C10 C11 1.388(3) . ?
C10 C15 1.392(3) . ?
C11 C12 1.400(4) . ?
C12 C13 1.376(4) . ?
C13 C14 1.378(4) . ?
C14 C15 1.390(3) . ?
C16 O1X 1.351(5) . ?
C16 C17 1.521(3) . ?
C16 C23 1.521(3) . ?
C17 C18 1.387(3) . ?
C17 C22 1.390(3) . ?
C18 C19 1.405(4) . ?
C19 C20 1.367(4) . ?
C20 C21 1.385(4) . ?
C21 C22 1.394(3) . ?
C23 C24 1.389(3) . ?
C23 C28 1.390(3) . ?
C24 C25 1.378(3) . ?
C25 C26 1.385(4) . ?
C26 C27 1.378(4) . ?
C27 C28 1.399(3) . ?

loop_
_geom_hbond_atom_site_label_D
_geom_hbond_atom_site_label_H
_geom_hbond_atom_site_label_A
_geom_hbond_distance_DH
_geom_hbond_distance_HA
_geom_hbond_distance_DA
_geom_hbond_angle_DHA
_geom_hbond_site_symmetry_A
O1 H1 N1 0.84 2.11 2.603(3) 117.3 .
O1X H1X N1X 0.84 2.00 2.549(6) 121.9 .
